data_1569622
loop_
_publ_author_name
'Wang, Hui'
'Chen, Jia-Xiong'
'Zhou, Lu'
'Zhang, Xi'
'Yu, Jia'
'Wang, Kai'
'Zhang, Xiao-Hong'

_publ_section_title
;
 A dual-locked triarylamine donor enables high-performance deep-red/NIR
 thermally activated delayed fluorescence organic light-emitting diodes.
;
_journal_issue 8
_journal_name_full 'Materials horizons'
_journal_page_first 2997
_journal_page_last 3004
_journal_paper_doi 10.1039/d3mh00445g
_journal_volume 10
_journal_year 2023
_chemical_formula_moiety 'C40 H23 N5'
_chemical_formula_sum 'C40 H23 N5'
_chemical_formula_weight 573.63
_space_group_crystal_system triclinic
_space_group_IT_number 2
_space_group_name_Hall '-P 1'
_space_group_name_H-M_alt 'P -1'
_atom_sites_solution_hydrogens geom
_atom_sites_solution_primary dual
_audit_creation_date 2021-12-02
_audit_creation_method
;
Olex2 1.2
(compiled 2018.05.29 svn.r3508 for OlexSys, GUI svn.r5506)
;
_audit_update_record
;
2022-12-13 deposited with the CCDC.	2023-05-16 downloaded from the CCDC.
;
_cell_angle_alpha 65.736(2)
_cell_angle_beta 85.602(3)
_cell_angle_gamma 81.263(2)
_cell_formula_units_Z 2
_cell_length_a 6.8738(5)
_cell_length_b 14.2252(9)
_cell_length_c 16.4821(11)
_cell_measurement_reflns_used 7019
_cell_measurement_temperature 150
_cell_measurement_theta_max 26.363
_cell_measurement_theta_min 2.898
_cell_volume 1452.04(17)
_computing_cell_refinement 'SAINT V8.40A (?, 2016)'
_computing_data_reduction 'SAINT V8.40A (?, 2016)'
_computing_molecular_graphics 'Olex2 (Dolomanov et al., 2009)'
_computing_publication_material 'Olex2 (Dolomanov et al., 2009)'
_computing_structure_refinement 'ShelXL (Sheldrick, 2015)'
_computing_structure_solution 'ShelXT (Sheldrick, 2015)'
_diffrn_ambient_temperature 150.0
_diffrn_measured_fraction_theta_full 0.990
_diffrn_measured_fraction_theta_max 0.986
_diffrn_measurement_device_type 'D8 VENTURE'
_diffrn_measurement_method '\f and \w scans'
_diffrn_radiation_type MoK\a
_diffrn_radiation_wavelength 0.71073
_diffrn_reflns_av_R_equivalents 0.0319
_diffrn_reflns_av_unetI/netI 0.0365
_diffrn_reflns_Laue_measured_fraction_full 0.990
_diffrn_reflns_Laue_measured_fraction_max 0.986
_diffrn_reflns_limit_h_max 8
_diffrn_reflns_limit_h_min -8
_diffrn_reflns_limit_k_max 17
_diffrn_reflns_limit_k_min -17
_diffrn_reflns_limit_l_max 19
_diffrn_reflns_limit_l_min -20
_diffrn_reflns_number 16681
_diffrn_reflns_point_group_measured_fraction_full 0.990
_diffrn_reflns_point_group_measured_fraction_max 0.986
_diffrn_reflns_theta_full 25.242
_diffrn_reflns_theta_max 26.388
_diffrn_reflns_theta_min 2.526
_diffrn_standards_number 0
_exptl_absorpt_coefficient_mu 0.079
_exptl_absorpt_correction_T_max 0.7454
_exptl_absorpt_correction_T_min 0.7012
_exptl_absorpt_correction_type multi-scan
_exptl_absorpt_process_details
'SADABS-2016/2 (Bruker,2016/2) was used for absorption correction. wR2(int) was 0.0649 before and 0.0473 after correction. The Ratio of minimum to maximum transmission is 0.9407. The \l/2 correction factor is Not present.'
_exptl_crystal_colour red
_exptl_crystal_colour_primary red
_exptl_crystal_density_diffrn 1.312
_exptl_crystal_description block
_exptl_crystal_F_000 596
_exptl_crystal_size_max 0.15
_exptl_crystal_size_mid 0.08
_exptl_crystal_size_min 0.05
_refine_diff_density_max 0.186
_refine_diff_density_min -0.164
_refine_diff_density_rms 0.036
_refine_ls_extinction_method none
_refine_ls_goodness_of_fit_ref 1.031
_refine_ls_hydrogen_treatment constr
_refine_ls_matrix_type full
_refine_ls_number_parameters 406
_refine_ls_number_reflns 5869
_refine_ls_number_restraints 0
_refine_ls_restrained_S_all 1.031
_refine_ls_R_factor_all 0.0564
_refine_ls_R_factor_gt 0.0423
_refine_ls_shift/su_max 0.001
_refine_ls_shift/su_mean 0.000
_refine_ls_structure_factor_coef Fsqd
_refine_ls_weighting_details 'w=1/[\s^2^(Fo^2^)+(0.0520P)^2^+0.4400P] where P=(Fo^2^+2Fc^2^)/3'
_refine_ls_weighting_scheme calc
_refine_ls_wR_factor_gt 0.1030
_refine_ls_wR_factor_ref 0.1180
_reflns_Friedel_coverage 0.000
_reflns_number_gt 4721
_reflns_number_total 5869
_reflns_threshold_expression 'I > 2\s(I)'
_cod_data_source_file d3mh00445g2.cif
_cod_data_source_block 12_0m
_cod_database_code 1569622
_shelx_shelxl_version_number 2018/3
_shelx_space_group_comment
;
The symmetry employed for this shelxl refinement is uniquely defined
by the following loop, which should always be used as a source of
symmetry information in preference to the above space-group names.
They are only intended as comments.
;
_shelx_estimated_absorpt_t_max 0.996
_shelx_estimated_absorpt_t_min 0.988
_olex2_refinement_description
;
1. Fixed Uiso
 At 1.2 times of:
  All C(H) groups
2.a Aromatic/amide H refined with riding coordinates:
 C22(H22), C3(H3), C24(H24), C25(H25), C19(H19), C27(H27), C28(H28), C20(H20),
 C30(H30), C12(H12), C15(H15), C5(H5), C34(H34), C33(H33), C40(H40), C13(H13),
 C31(H31), C14(H14), C36(H36), C32(H32), C39(H39), C38(H38), C37(H37)
;
_olex2_submission_special_instructions 'No special instructions were received'

loop_
_space_group_symop_operation_xyz
'x, y, z'
'-x, -y, -z'

loop_
_atom_site_label
_atom_site_type_symbol
_atom_site_fract_x
_atom_site_fract_y
_atom_site_fract_z
_atom_site_U_iso_or_equiv
_atom_site_adp_type
_atom_site_occupancy
_atom_site_site_symmetry_order
_atom_site_calc_flag
_atom_site_refinement_flags_posn
_atom_site_refinement_flags_adp
_atom_site_refinement_flags_occupancy
_atom_site_disorder_assembly
_atom_site_disorder_group
N3 N 0.74111(16) 0.66559(8) 0.46126(7) 0.0245(3) Uani 1 1 d . . . . .
N4 N 0.81489(16) 0.54248(8) 0.64429(7) 0.0237(2) Uani 1 1 d . . . . .
N5 N 0.44735(18) 0.23495(9) 0.09597(8) 0.0295(3) Uani 1 1 d . . . . .
N1 N 0.7440(2) 1.06518(10) 0.48570(9) 0.0433(4) Uani 1 1 d . . . . .
N2 N 0.8793(2) 0.89660(10) 0.73303(9) 0.0418(3) Uani 1 1 d . . . . .
C11 C 0.79197(19) 0.38747(10) 0.62291(9) 0.0228(3) Uani 1 1 d . . . . .
C10 C 0.78657(18) 0.50018(10) 0.58857(9) 0.0215(3) Uani 1 1 d . . . . .
C4 C 0.80622(19) 0.64750(10) 0.60941(9) 0.0226(3) Uani 1 1 d . . . . .
C9 C 0.75128(18) 0.56266(10) 0.49544(9) 0.0216(3) Uani 1 1 d . . . . .
C16 C 0.76290(19) 0.33965(10) 0.56557(9) 0.0229(3) Uani 1 1 d . . . . .
C22 C 0.69670(19) 0.35973(10) 0.41071(9) 0.0234(3) Uani 1 1 d . . . . .
H22 H 0.698745 0.286502 0.432790 0.028 Uiso 1 1 calc R . . . .
C3 C 0.8374(2) 0.69642(10) 0.66598(9) 0.0259(3) Uani 1 1 d . . . . .
H3 H 0.867247 0.655520 0.726841 0.031 Uiso 1 1 calc R . . . .
C24 C 0.6608(2) 0.26560(11) 0.28224(9) 0.0265(3) Uani 1 1 d . . . . .
H24 H 0.727925 0.222551 0.335922 0.032 Uiso 1 1 calc R . . . .
C18 C 0.72412(18) 0.51288(10) 0.43630(9) 0.0219(3) Uani 1 1 d . . . . .
C17 C 0.72856(18) 0.40375(10) 0.47008(9) 0.0217(3) Uani 1 1 d . . . . .
C21 C 0.66223(19) 0.41975(10) 0.32060(9) 0.0235(3) Uani 1 1 d . . . . .
C29 C 0.2811(2) 0.28064(10) 0.04027(9) 0.0261(3) Uani 1 1 d . . . . .
C23 C 0.61950(19) 0.37265(10) 0.25964(9) 0.0237(3) Uani 1 1 d . . . . .
C25 C 0.6066(2) 0.22047(11) 0.22863(9) 0.0275(3) Uani 1 1 d . . . . .
H25 H 0.636888 0.147455 0.246154 0.033 Uiso 1 1 calc R . . . .
C19 C 0.6928(2) 0.57297(10) 0.34558(9) 0.0263(3) Uani 1 1 d . . . . .
H19 H 0.692572 0.646138 0.322677 0.032 Uiso 1 1 calc R . . . .
C2 C 0.8244(2) 0.80272(10) 0.63300(9) 0.0254(3) Uani 1 1 d . . . . .
C6 C 0.76652(19) 0.70921(10) 0.51827(9) 0.0237(3) Uani 1 1 d . . . . .
C26 C 0.5077(2) 0.28122(10) 0.14900(9) 0.0254(3) Uani 1 1 d . . . . .
C27 C 0.4735(2) 0.38893(10) 0.12382(9) 0.0275(3) Uani 1 1 d . . . . .
H27 H 0.412169 0.432369 0.068714 0.033 Uiso 1 1 calc R . . . .
C28 C 0.5276(2) 0.43298(10) 0.17797(9) 0.0263(3) Uani 1 1 d . . . . .
H28 H 0.501660 0.506304 0.159299 0.032 Uiso 1 1 calc R . . . .
C20 C 0.6625(2) 0.52778(11) 0.28916(9) 0.0271(3) Uani 1 1 d . . . . .
H20 H 0.641361 0.570228 0.227797 0.033 Uiso 1 1 calc R . . . .
C30 C 0.1161(2) 0.33303(10) 0.06530(9) 0.0295(3) Uani 1 1 d . . . . .
H30 H 0.111960 0.337094 0.121532 0.035 Uiso 1 1 calc R . . . .
C35 C 0.5526(2) 0.13898(10) 0.09869(9) 0.0281(3) Uani 1 1 d . . . . .
C7 C 0.7794(2) 0.86485(10) 0.54128(10) 0.0271(3) Uani 1 1 d . . . . .
C12 C 0.8248(2) 0.32644(11) 0.71390(9) 0.0307(3) Uani 1 1 d . . . . .
H12 H 0.843442 0.359024 0.752276 0.037 Uiso 1 1 calc R . . . .
C15 C 0.7691(2) 0.23092(11) 0.60260(10) 0.0307(3) Uani 1 1 d . . . . .
H15 H 0.749343 0.197079 0.565358 0.037 Uiso 1 1 calc R . . . .
C5 C 0.7528(2) 0.81881(10) 0.48522(10) 0.0282(3) Uani 1 1 d . . . . .
H5 H 0.725174 0.860402 0.424250 0.034 Uiso 1 1 calc R . . . .
C1 C 0.8546(2) 0.85407(11) 0.68962(10) 0.0305(3) Uani 1 1 d . . . . .
C34 C 0.2807(2) 0.27186(11) -0.04104(9) 0.0318(3) Uani 1 1 d . . . . .
H34 H 0.391320 0.235561 -0.058887 0.038 Uiso 1 1 calc R . . . .
C8 C 0.7600(2) 0.97666(11) 0.50923(10) 0.0322(3) Uani 1 1 d . . . . .
C33 C 0.1189(2) 0.31613(12) -0.09568(10) 0.0372(4) Uani 1 1 d . . . . .
H33 H 0.118210 0.308288 -0.150176 0.045 Uiso 1 1 calc R . . . .
C40 C 0.4525(2) 0.05528(11) 0.11588(10) 0.0348(3) Uani 1 1 d . . . . .
H40 H 0.314784 0.060736 0.127717 0.042 Uiso 1 1 calc R . . . .
C13 C 0.8304(2) 0.22038(11) 0.74796(10) 0.0369(4) Uani 1 1 d . . . . .
H13 H 0.852661 0.179865 0.809555 0.044 Uiso 1 1 calc R . . . .
C31 C -0.0422(2) 0.37931(11) 0.00875(11) 0.0360(4) Uani 1 1 d . . . . .
H31 H -0.152255 0.416771 0.025738 0.043 Uiso 1 1 calc R . . . .
C14 C 0.8033(2) 0.17233(11) 0.69193(10) 0.0366(4) Uani 1 1 d . . . . .
H14 H 0.808359 0.098836 0.715338 0.044 Uiso 1 1 calc R . . . .
C36 C 0.7538(2) 0.12952(12) 0.08379(12) 0.0398(4) Uani 1 1 d . . . . .
H36 H 0.823528 0.186418 0.072898 0.048 Uiso 1 1 calc R . . . .
C32 C -0.0415(2) 0.37151(12) -0.07211(11) 0.0396(4) Uani 1 1 d . . . . .
H32 H -0.149748 0.403769 -0.110963 0.048 Uiso 1 1 calc R . . . .
C39 C 0.5543(3) -0.03678(12) 0.11576(12) 0.0460(4) Uani 1 1 d . . . . .
H39 H 0.485338 -0.093947 0.126624 0.055 Uiso 1 1 calc R . . . .
C38 C 0.7536(3) -0.04579(13) 0.10008(14) 0.0526(5) Uani 1 1 d . . . . .
H38 H 0.822385 -0.108840 0.099789 0.063 Uiso 1 1 calc R . . . .
C37 C 0.8533(3) 0.03681(15) 0.08478(15) 0.0541(5) Uani 1 1 d . . . . .
H37 H 0.991752 0.030249 0.074804 0.065 Uiso 1 1 calc R . . . .

loop_
_atom_site_aniso_label
_atom_site_aniso_U_11
_atom_site_aniso_U_22
_atom_site_aniso_U_33
_atom_site_aniso_U_23
_atom_site_aniso_U_13
_atom_site_aniso_U_12
N3 0.0242(6) 0.0236(6) 0.0296(6) -0.0140(5) 0.0000(5) -0.0052(5)
N4 0.0205(6) 0.0243(6) 0.0309(6) -0.0160(5) -0.0003(5) -0.0026(5)
N5 0.0348(7) 0.0273(6) 0.0332(6) -0.0198(5) -0.0101(5) 0.0029(5)
N1 0.0600(9) 0.0270(7) 0.0465(8) -0.0171(6) -0.0110(7) -0.0049(6)
N2 0.0552(9) 0.0355(7) 0.0450(8) -0.0262(6) -0.0041(7) -0.0058(6)
C11 0.0178(6) 0.0240(7) 0.0303(7) -0.0148(6) -0.0019(5) -0.0015(5)
C10 0.0160(6) 0.0250(7) 0.0281(7) -0.0156(6) 0.0004(5) -0.0025(5)
C4 0.0176(6) 0.0245(6) 0.0301(7) -0.0154(6) 0.0016(5) -0.0037(5)
C9 0.0155(6) 0.0232(6) 0.0297(7) -0.0142(5) 0.0020(5) -0.0041(5)
C16 0.0190(6) 0.0238(6) 0.0293(7) -0.0143(6) 0.0000(5) -0.0025(5)
C22 0.0200(6) 0.0235(6) 0.0317(7) -0.0159(6) 0.0007(5) -0.0039(5)
C3 0.0250(7) 0.0275(7) 0.0296(7) -0.0161(6) 0.0001(6) -0.0038(6)
C24 0.0263(7) 0.0284(7) 0.0286(7) -0.0157(6) -0.0053(6) 0.0002(6)
C18 0.0163(6) 0.0250(7) 0.0286(7) -0.0149(6) 0.0008(5) -0.0044(5)
C17 0.0150(6) 0.0257(7) 0.0293(7) -0.0163(6) 0.0020(5) -0.0032(5)
C21 0.0185(6) 0.0285(7) 0.0290(7) -0.0171(6) 0.0012(5) -0.0040(5)
C29 0.0327(8) 0.0210(6) 0.0274(7) -0.0114(5) -0.0055(6) -0.0049(6)
C23 0.0210(7) 0.0271(7) 0.0284(7) -0.0164(6) 0.0011(5) -0.0042(5)
C25 0.0305(7) 0.0226(6) 0.0324(7) -0.0147(6) -0.0050(6) 0.0001(6)
C19 0.0285(7) 0.0241(7) 0.0300(7) -0.0133(6) 0.0009(6) -0.0077(6)
C2 0.0224(7) 0.0277(7) 0.0332(7) -0.0194(6) 0.0014(6) -0.0046(6)
C6 0.0199(6) 0.0259(7) 0.0308(7) -0.0165(6) 0.0006(5) -0.0046(5)
C26 0.0260(7) 0.0275(7) 0.0283(7) -0.0171(6) -0.0020(5) -0.0020(6)
C27 0.0320(8) 0.0246(7) 0.0275(7) -0.0120(6) -0.0056(6) -0.0019(6)
C28 0.0297(7) 0.0226(6) 0.0308(7) -0.0151(6) -0.0008(6) -0.0027(6)
C20 0.0301(7) 0.0288(7) 0.0259(7) -0.0133(6) 0.0002(6) -0.0081(6)
C30 0.0340(8) 0.0274(7) 0.0301(7) -0.0138(6) -0.0024(6) -0.0059(6)
C35 0.0363(8) 0.0255(7) 0.0275(7) -0.0161(6) -0.0068(6) 0.0007(6)
C7 0.0256(7) 0.0232(7) 0.0372(8) -0.0165(6) -0.0002(6) -0.0046(6)
C12 0.0356(8) 0.0281(7) 0.0318(7) -0.0149(6) -0.0086(6) -0.0025(6)
C15 0.0366(8) 0.0262(7) 0.0345(8) -0.0168(6) -0.0043(6) -0.0046(6)
C5 0.0311(8) 0.0243(7) 0.0316(7) -0.0129(6) -0.0022(6) -0.0055(6)
C1 0.0340(8) 0.0251(7) 0.0360(8) -0.0161(6) 0.0003(6) -0.0041(6)
C34 0.0377(8) 0.0328(8) 0.0278(7) -0.0151(6) -0.0022(6) -0.0045(6)
C8 0.0372(8) 0.0283(8) 0.0363(8) -0.0171(6) -0.0056(6) -0.0049(6)
C33 0.0467(10) 0.0378(8) 0.0272(7) -0.0106(6) -0.0087(7) -0.0095(7)
C40 0.0369(8) 0.0320(8) 0.0417(9) -0.0209(7) -0.0013(7) -0.0051(7)
C13 0.0506(10) 0.0280(7) 0.0309(8) -0.0095(6) -0.0126(7) -0.0026(7)
C31 0.0320(8) 0.0302(8) 0.0458(9) -0.0149(7) -0.0060(7) -0.0026(6)
C14 0.0506(10) 0.0217(7) 0.0377(8) -0.0113(6) -0.0092(7) -0.0032(7)
C36 0.0359(9) 0.0376(8) 0.0589(10) -0.0323(8) -0.0008(7) -0.0059(7)
C32 0.0383(9) 0.0386(9) 0.0391(9) -0.0108(7) -0.0151(7) -0.0037(7)
C39 0.0527(11) 0.0297(8) 0.0637(11) -0.0261(8) -0.0065(9) -0.0056(8)
C38 0.0500(11) 0.0377(9) 0.0846(14) -0.0423(10) -0.0188(10) 0.0113(8)
C37 0.0333(9) 0.0567(11) 0.0958(15) -0.0567(11) -0.0067(9) 0.0036(8)

loop_
_atom_type_symbol
_atom_type_description
_atom_type_scat_dispersion_real
_atom_type_scat_dispersion_imag
_atom_type_scat_source
C C 0.0033 0.0016 'International Tables Vol C Tables 4.2.6.8 and 6.1.1.4'
H H 0.0000 0.0000 'International Tables Vol C Tables 4.2.6.8 and 6.1.1.4'
N N 0.0061 0.0033 'International Tables Vol C Tables 4.2.6.8 and 6.1.1.4'

loop_
_geom_angle_atom_site_label_1
_geom_angle_atom_site_label_2
_geom_angle_atom_site_label_3
_geom_angle
_geom_angle_site_symmetry_1
_geom_angle_site_symmetry_3
_geom_angle_publ_flag
C9 N3 C6 116.70(11) . . ?
C10 N4 C4 116.65(11) . . ?
C29 N5 C35 118.70(11) . . ?
C26 N5 C29 121.45(11) . . ?
C26 N5 C35 119.85(11) . . ?
C16 C11 C10 120.49(12) . . ?
C12 C11 C10 119.59(11) . . ?
C12 C11 C16 119.92(12) . . ?
N4 C10 C11 118.88(12) . . ?
N4 C10 C9 121.62(12) . . ?
C9 C10 C11 119.50(11) . . ?
N4 C4 C3 118.85(12) . . ?
N4 C4 C6 121.74(11) . . ?
C6 C4 C3 119.40(12) . . ?
N3 C9 C10 121.84(11) . . ?
N3 C9 C18 118.33(12) . . ?
C10 C9 C18 119.83(11) . . ?
C11 C16 C17 119.88(11) . . ?
C15 C16 C11 117.84(12) . . ?
C15 C16 C17 122.27(11) . . ?
C17 C22 H22 118.9 . . ?
C21 C22 H22 118.9 . . ?
C21 C22 C17 122.29(12) . . ?
C4 C3 H3 120.0 . . ?
C2 C3 C4 120.10(12) . . ?
C2 C3 H3 120.0 . . ?
C23 C24 H24 119.0 . . ?
C25 C24 H24 119.0 . . ?
C25 C24 C23 121.96(12) . . ?
C17 C18 C9 120.37(12) . . ?
C19 C18 C9 120.10(12) . . ?
C19 C18 C17 119.54(11) . . ?
C22 C17 C16 121.89(12) . . ?
C22 C17 C18 118.19(12) . . ?
C18 C17 C16 119.92(11) . . ?
C22 C21 C23 121.61(12) . . ?
C22 C21 C20 117.87(12) . . ?
C20 C21 C23 120.49(12) . . ?
C30 C29 N5 121.53(12) . . ?
C30 C29 C34 118.82(13) . . ?
C34 C29 N5 119.65(13) . . ?
C24 C23 C21 121.93(12) . . ?
C24 C23 C28 116.60(12) . . ?
C28 C23 C21 121.42(12) . . ?
C24 C25 H25 119.6 . . ?
C24 C25 C26 120.75(12) . . ?
C26 C25 H25 119.6 . . ?
C18 C19 H19 119.5 . . ?
C20 C19 C18 120.97(12) . . ?
C20 C19 H19 119.5 . . ?
C3 C2 C7 120.23(12) . . ?
C3 C2 C1 120.96(13) . . ?
C7 C2 C1 118.82(12) . . ?
N3 C6 C4 121.42(12) . . ?
N3 C6 C5 118.70(12) . . ?
C5 C6 C4 119.88(12) . . ?
C25 C26 N5 120.71(12) . . ?
C25 C26 C27 117.74(12) . . ?
C27 C26 N5 121.55(12) . . ?
C26 C27 H27 119.5 . . ?
C28 C27 C26 120.92(12) . . ?
C28 C27 H27 119.5 . . ?
C23 C28 H28 119.0 . . ?
C27 C28 C23 121.92(12) . . ?
C27 C28 H28 119.0 . . ?
C21 C20 H20 119.4 . . ?
C19 C20 C21 121.13(13) . . ?
C19 C20 H20 119.4 . . ?
C29 C30 H30 119.8 . . ?
C31 C30 C29 120.43(13) . . ?
C31 C30 H30 119.8 . . ?
C40 C35 N5 119.89(13) . . ?
C36 C35 N5 120.34(13) . . ?
C36 C35 C40 119.77(13) . . ?
C2 C7 C8 118.96(12) . . ?
C5 C7 C2 120.47(12) . . ?
C5 C7 C8 120.57(13) . . ?
C11 C12 H12 119.6 . . ?
C13 C12 C11 120.79(13) . . ?
C13 C12 H12 119.6 . . ?
C16 C15 H15 119.3 . . ?
C14 C15 C16 121.34(13) . . ?
C14 C15 H15 119.3 . . ?
C6 C5 H5 120.1 . . ?
C7 C5 C6 119.89(13) . . ?
C7 C5 H5 120.1 . . ?
N2 C1 C2 178.59(16) . . ?
C29 C34 H34 120.0 . . ?
C33 C34 C29 119.96(14) . . ?
C33 C34 H34 120.0 . . ?
N1 C8 C7 178.48(16) . . ?
C34 C33 H33 119.5 . . ?
C32 C33 C34 121.00(14) . . ?
C32 C33 H33 119.5 . . ?
C35 C40 H40 120.1 . . ?
C35 C40 C39 119.71(15) . . ?
C39 C40 H40 120.1 . . ?
C12 C13 H13 120.1 . . ?
C12 C13 C14 119.78(13) . . ?
C14 C13 H13 120.1 . . ?
C30 C31 H31 119.7 . . ?
C32 C31 C30 120.64(15) . . ?
C32 C31 H31 119.7 . . ?
C15 C14 C13 120.32(13) . . ?
C15 C14 H14 119.8 . . ?
C13 C14 H14 119.8 . . ?
C35 C36 H36 120.1 . . ?
C35 C36 C37 119.77(15) . . ?
C37 C36 H36 120.1 . . ?
C33 C32 C31 119.08(14) . . ?
C33 C32 H32 120.5 . . ?
C31 C32 H32 120.5 . . ?
C40 C39 H39 119.8 . . ?
C38 C39 C40 120.49(15) . . ?
C38 C39 H39 119.8 . . ?
C39 C38 H38 120.1 . . ?
C39 C38 C37 119.70(15) . . ?
C37 C38 H38 120.1 . . ?
C36 C37 H37 119.7 . . ?
C38 C37 C36 120.54(17) . . ?
C38 C37 H37 119.7 . . ?

loop_
_geom_bond_atom_site_label_1
_geom_bond_atom_site_label_2
_geom_bond_distance
_geom_bond_site_symmetry_2
_geom_bond_publ_flag
N3 C9 1.3279(16) . ?
N3 C6 1.3550(16) . ?
N4 C10 1.3269(16) . ?
N4 C4 1.3559(16) . ?
N5 C29 1.4197(17) . ?
N5 C26 1.4073(16) . ?
N5 C35 1.4295(17) . ?
N1 C8 1.1451(18) . ?
N2 C1 1.1455(18) . ?
C11 C10 1.4600(18) . ?
C11 C16 1.4123(17) . ?
C11 C12 1.4058(19) . ?
C10 C9 1.4405(18) . ?
C4 C3 1.4173(17) . ?
C4 C6 1.4169(19) . ?
C9 C18 1.4567(17) . ?
C16 C17 1.4752(18) . ?
C16 C15 1.4053(18) . ?
C22 H22 0.9500 . ?
C22 C17 1.4057(17) . ?
C22 C21 1.3932(19) . ?
C3 H3 0.9500 . ?
C3 C2 1.3714(18) . ?
C24 H24 0.9500 . ?
C24 C23 1.3989(18) . ?
C24 C25 1.3860(18) . ?
C18 C17 1.4137(18) . ?
C18 C19 1.3984(19) . ?
C21 C23 1.4842(17) . ?
C21 C20 1.4058(19) . ?
C29 C30 1.392(2) . ?
C29 C34 1.3964(19) . ?
C23 C28 1.4016(19) . ?
C25 H25 0.9500 . ?
C25 C26 1.3991(19) . ?
C19 H19 0.9500 . ?
C19 C20 1.3723(18) . ?
C2 C7 1.433(2) . ?
C2 C1 1.4433(18) . ?
C6 C5 1.4148(18) . ?
C26 C27 1.3993(18) . ?
C27 H27 0.9500 . ?
C27 C28 1.3817(18) . ?
C28 H28 0.9500 . ?
C20 H20 0.9500 . ?
C30 H30 0.9500 . ?
C30 C31 1.385(2) . ?
C35 C40 1.383(2) . ?
C35 C36 1.382(2) . ?
C7 C5 1.3696(18) . ?
C7 C8 1.4430(19) . ?
C12 H12 0.9500 . ?
C12 C13 1.372(2) . ?
C15 H15 0.9500 . ?
C15 C14 1.379(2) . ?
C5 H5 0.9500 . ?
C34 H34 0.9500 . ?
C34 C33 1.385(2) . ?
C33 H33 0.9500 . ?
C33 C32 1.381(2) . ?
C40 H40 0.9500 . ?
C40 C39 1.389(2) . ?
C13 H13 0.9500 . ?
C13 C14 1.392(2) . ?
C31 H31 0.9500 . ?
C31 C32 1.382(2) . ?
C14 H14 0.9500 . ?
C36 H36 0.9500 . ?
C36 C37 1.385(2) . ?
C32 H32 0.9500 . ?
C39 H39 0.9500 . ?
C39 C38 1.371(3) . ?
C38 H38 0.9500 . ?
C38 C37 1.375(2) . ?
C37 H37 0.9500 . ?
